data_7060953
loop_
_publ_author_name
'Cechin, Camila N.'
'Cabral, Bruno N.'
'Bublitz, Fabr\'icio'
'Bortolotto, Tanize'
'da Silveira, G\'essica D.'
'de Carvalho, Leandro M.'
'Cargnelutti, Roberta'
'Abram, Ulrich'
'Nakagaki, Shirley'
'Lang, Ernesto S.'
'Tirloni, B\'arbara'

_publ_section_title
;
 Nuclearity growth of new PdII complexes induced by the electronic effect
 of selenium-containing ligands
;
_journal_name_full 'New Journal of Chemistry'
_journal_paper_doi 10.1039/D1NJ03710B
_journal_year 2021
_chemical_formula_moiety 'C30 H24 F12 N6 O0 P2 Pd3 Se2'
_chemical_formula_sum 'C30 H24 F12 N6 O0 P2 Pd3 Se2'
_chemical_formula_weight 1235.61
_space_group_crystal_system triclinic
_space_group_IT_number 2
_space_group_name_Hall '-P 1'
_space_group_name_H-M_alt 'P -1'
_atom_sites_solution_hydrogens geom
_audit_creation_method SHELXL-2014/7
_audit_update_record
;
2021-08-26 deposited with the CCDC.	2021-08-30 downloaded from the CCDC.
;
_cell_angle_alpha 72.297(4)
_cell_angle_beta 70.672(3)
_cell_angle_gamma 67.031(4)
_cell_formula_units_Z 2
_cell_length_a 12.8829(13)
_cell_length_b 14.2924(15)
_cell_length_c 16.5898(17)
_cell_measurement_reflns_used 9751
_cell_measurement_temperature 100(2)
_cell_measurement_theta_max 27.16
_cell_measurement_theta_min 2.46
_cell_volume 2599.6(5)
_computing_cell_refinement 'Bruker SAINT'
_computing_data_collection 'Bruker APEX2'
_computing_data_reduction 'Bruker SAINT'
_computing_molecular_graphics 'Bruker SHELXTL'
_computing_publication_material 'Bruker SHELXTL'
_computing_structure_refinement 'SHELXL-2014 (Sheldrick 2014)'
_computing_structure_solution 'SHELXS-97 (Sheldrick 2008)'
_diffrn_ambient_temperature 100(2)
_diffrn_measured_fraction_theta_full 0.999
_diffrn_measured_fraction_theta_max 0.995
_diffrn_measurement_device_type 'Bruker APEX-II CCD'
_diffrn_measurement_method '\f and \w scans'
_diffrn_radiation_type MoK\a
_diffrn_radiation_wavelength 0.71073
_diffrn_reflns_av_R_equivalents 0.0534
_diffrn_reflns_av_unetI/netI 0.0474
_diffrn_reflns_Laue_measured_fraction_full 0.999
_diffrn_reflns_Laue_measured_fraction_max 0.995
_diffrn_reflns_limit_h_max 16
_diffrn_reflns_limit_h_min -16
_diffrn_reflns_limit_k_max 17
_diffrn_reflns_limit_k_min -18
_diffrn_reflns_limit_l_max 21
_diffrn_reflns_limit_l_min -21
_diffrn_reflns_number 45149
_diffrn_reflns_point_group_measured_fraction_full 0.999
_diffrn_reflns_point_group_measured_fraction_max 0.995
_diffrn_reflns_theta_full 25.242
_diffrn_reflns_theta_max 27.225
_diffrn_reflns_theta_min 2.456
_exptl_absorpt_coefficient_mu 2.555
_exptl_absorpt_correction_T_max 0.7455
_exptl_absorpt_correction_T_min 0.5801
_exptl_absorpt_correction_type multi-scan
_exptl_absorpt_process_details
;
SADABS (version 2014/5; Bruker, 2014) was used to perform the multi-scan
absorption correction.
;
_exptl_crystal_colour red
_exptl_crystal_density_diffrn 1.579
_exptl_crystal_description block
_exptl_crystal_F_000 1180
_exptl_crystal_size_max 0.400
_exptl_crystal_size_mid 0.250
_exptl_crystal_size_min 0.200
_platon_squeeze_details
;
        It corresponds to aproximatelly ten tetrahydrofuran solvent
        molecules per unit cell.
;
_refine_diff_density_max 1.072
_refine_diff_density_min -1.299
_refine_diff_density_rms 0.105
_refine_ls_extinction_method none
_refine_ls_goodness_of_fit_ref 1.031
_refine_ls_hydrogen_treatment constr
_refine_ls_matrix_type full
_refine_ls_number_parameters 496
_refine_ls_number_reflns 11557
_refine_ls_number_restraints 0
_refine_ls_restrained_S_all 1.031
_refine_ls_R_factor_all 0.0521
_refine_ls_R_factor_gt 0.0341
_refine_ls_shift/su_max 0.001
_refine_ls_shift/su_mean 0.000
_refine_ls_structure_factor_coef Fsqd
_refine_ls_weighting_details 'w=1/[\s^2^(Fo^2^)+(0.0215P)^2^+4.8208P] where P=(Fo^2^+2Fc^2^)/3'
_refine_ls_weighting_scheme calc
_refine_ls_wR_factor_gt 0.0734
_refine_ls_wR_factor_ref 0.0811
_reflns_Friedel_coverage 0.000
_reflns_number_gt 9006
_reflns_number_total 11557
_reflns_threshold_expression 'I > 2\s(I)'
_cod_data_source_file d1nj03710b2.cif
_cod_data_source_block shelx
_cod_depositor_comments
;
The following automatic conversions were performed:

data item '_exptl_absorpt_correction_type' value 'Multi-Scan' was
changed to 'multi-scan' in accordance with the
/home/data/users/saulius/crontab/automatic-downloads/rss-feeds/RSC/lib/dictionaries/cif_core.dic
dictionary named 'cif_core.dic' version 2.4.2 last updated on
2011-04-26.

Automatic conversion script
Id: cif_fix_values 7556 2019-12-06 15:28:31Z antanas 
;
_cod_database_code 7060953
_shelx_shelxl_version_number 2014/7
_shelx_space_group_comment
;
The symmetry employed for this shelxl refinement is uniquely defined
by the following loop, which should always be used as a source of
symmetry information in preference to the above space-group names.
They are only intended as comments.
;
_shelx_estimated_absorpt_t_min 0.428
_shelx_estimated_absorpt_t_max 0.629
_exptl_absorpt_special_details
;
 program platon squeeze was used to remove diffuse electron density
(solvent acessible void) in the unit cell. It corresponds to aproximatelly
 ten tetrahydrofuran solvent molecules per unit cell.
;
_platon_squeeze_void_probe_radius 1.20

loop_
_space_group_symop_operation_xyz
'x, y, z'
'-x, -y, -z'

loop_
_atom_site_label
_atom_site_type_symbol
_atom_site_fract_x
_atom_site_fract_y
_atom_site_fract_z
_atom_site_U_iso_or_equiv
_atom_site_adp_type
_atom_site_occupancy
_atom_site_site_symmetry_order
_atom_site_calc_flag
_atom_site_refinement_flags_posn
_atom_site_refinement_flags_adp
_atom_site_refinement_flags_occupancy
_atom_site_disorder_assembly
_atom_site_disorder_group
Pd1 Pd 0.54733(2) 0.21697(2) 0.69509(2) 0.02182(7) Uani 1 1 d . . . . .
C1 C 0.8110(3) 0.1682(3) 0.6350(3) 0.0320(9) Uani 1 1 d . . . . .
H1 H 0.8052 0.1853 0.6878 0.038 Uiso 1 1 calc R U . . .
N1 N 0.7153(3) 0.1682(2) 0.6202(2) 0.0247(6) Uani 1 1 d . . . . .
F1 F 0.7457(2) 0.7875(2) 0.74778(16) 0.0486(6) Uani 1 1 d . . . . .
P1 P 0.77263(9) 0.83869(8) 0.64566(7) 0.0308(2) Uani 1 1 d . . . . .
Se1 Se 0.57551(3) 0.27019(3) 0.80782(2) 0.02664(9) Uani 1 1 d . . . . .
Pd2 Pd 0.43032(2) 0.19649(2) 0.90615(2) 0.02298(7) Uani 1 1 d . . . . .
C2 C 0.9180(3) 0.1443(3) 0.5768(3) 0.0364(9) Uani 1 1 d . . . . .
H2 H 0.9850 0.1442 0.5892 0.044 Uiso 1 1 calc R U . . .
N2 N 0.5174(2) 0.1731(2) 0.59925(19) 0.0232(6) Uani 1 1 d . . . . .
F2 F 0.79952(19) 0.88980(19) 0.54426(14) 0.0373(5) Uani 1 1 d . . . . .
P2 P 0.85994(8) 0.95382(8) 0.25941(7) 0.0279(2) Uani 1 1 d . . . . .
Se2 Se 0.35376(3) 0.28248(3) 0.77993(2) 0.02689(9) Uani 1 1 d . . . . .
Pd3 Pd 0.41416(3) 0.42147(2) 0.78021(2) 0.03157(8) Uani 1 1 d . . . . .
C3 C 0.9250(3) 0.1208(3) 0.5007(3) 0.0374(10) Uani 1 1 d . . . . .
H3 H 0.9973 0.1056 0.4588 0.045 Uiso 1 1 calc R U . . .
N3 N 0.3022(3) 0.1348(2) 0.9896(2) 0.0282(7) Uani 1 1 d . . . . .
F3 F 0.7302(2) 0.7590(2) 0.62555(17) 0.0445(6) Uani 1 1 d . . . . .
F5 F 0.8149(2) 0.9186(2) 0.66602(16) 0.0436(6) Uani 1 1 d . . . . .
C5 C 0.7221(3) 0.1440(3) 0.5459(2) 0.0233(7) Uani 1 1 d . . . . .
N5 N 0.2715(4) 0.5496(3) 0.7601(3) 0.0516(10) Uani 1 1 d . . . . .
F4 F 0.64279(19) 0.91841(19) 0.65785(15) 0.0389(5) Uani 1 1 d . . . . .
C4 C 0.8275(3) 0.1192(3) 0.4846(3) 0.0329(9) Uani 1 1 d . . . . .
H4 H 0.8322 0.1014 0.4325 0.039 Uiso 1 1 calc R U . . .
N4 N 0.4982(3) 0.1274(2) 1.01464(19) 0.0245(6) Uani 1 1 d . . . . .
F9 F 0.8240(2) 0.8872(2) 0.21883(18) 0.0479(7) Uani 1 1 d . . . . .
C9 C 0.4031(3) 0.1477(3) 0.5259(3) 0.0344(9) Uani 1 1 d . . . . .
H9 H 0.3295 0.1486 0.5247 0.041 Uiso 1 1 calc R U . . .
F8 F 0.8781(3) 1.0303(3) 0.16701(19) 0.0665(9) Uani 1 1 d . . . . .
C8 C 0.5000(3) 0.1203(3) 0.4586(3) 0.0357(9) Uani 1 1 d . . . . .
H8 H 0.4938 0.1030 0.4098 0.043 Uiso 1 1 calc R U . . .
F7 F 0.8405(2) 0.8798(2) 0.35160(17) 0.0526(7) Uani 1 1 d . . . . .
C7 C 0.6059(3) 0.1186(3) 0.4634(2) 0.0307(8) Uani 1 1 d . . . . .
H7 H 0.6733 0.0994 0.4181 0.037 Uiso 1 1 calc R U . . .
F6 F 0.9020(2) 0.7593(2) 0.63261(19) 0.0530(7) Uani 1 1 d . . . . .
C6 C 0.6132(3) 0.1451(3) 0.5348(2) 0.0244(7) Uani 1 1 d . . . . .
N6 N 0.4709(4) 0.5390(3) 0.7806(2) 0.0425(9) Uani 1 1 d . . . . .
F10 F 0.7273(2) 1.0252(2) 0.28215(18) 0.0518(7) Uani 1 1 d . . . . .
C10 C 0.4163(3) 0.1735(3) 0.5947(3) 0.0311(8) Uani 1 1 d . . . . .
H10 H 0.3500 0.1924 0.6409 0.037 Uiso 1 1 calc R U . . .
F11 F 0.8952(3) 1.0223(2) 0.2994(2) 0.0573(8) Uani 1 1 d . . . . .
C11 C 0.2060(3) 0.1387(3) 0.9711(3) 0.0380(10) Uani 1 1 d . . . . .
H11 H 0.1940 0.1718 0.9144 0.046 Uiso 1 1 calc R U . . .
F12 F 0.9925(2) 0.8841(2) 0.23708(17) 0.0473(6) Uani 1 1 d . . . . .
C12 C 0.1250(4) 0.0967(4) 1.0311(3) 0.0520(12) Uani 1 1 d . . . . .
H12 H 0.0583 0.1002 1.0162 0.062 Uiso 1 1 calc R U . . .
C13 C 0.1424(4) 0.0494(4) 1.1135(3) 0.0529(13) Uani 1 1 d . . . . .
H13 H 0.0874 0.0200 1.1563 0.063 Uiso 1 1 calc R U . . .
C14 C 0.2405(4) 0.0449(4) 1.1336(3) 0.0416(10) Uani 1 1 d . . . . .
H14 H 0.2530 0.0133 1.1904 0.050 Uiso 1 1 calc R U . . .
C19 C 0.6362(4) 0.0794(3) 1.0983(3) 0.0343(9) Uani 1 1 d . . . . .
H19 H 0.7083 0.0791 1.1021 0.041 Uiso 1 1 calc R U . . .
C18 C 0.5665(4) 0.0337(3) 1.1687(3) 0.0351(9) Uani 1 1 d . . . . .
H18 H 0.5903 0.0014 1.2217 0.042 Uiso 1 1 calc R U . . .
C17 C 0.4616(4) 0.0350(3) 1.1619(2) 0.0304(8) Uani 1 1 d . . . . .
H17 H 0.4130 0.0034 1.2099 0.037 Uiso 1 1 calc R U . . .
C16 C 0.4287(3) 0.0834(3) 1.0835(2) 0.0270(8) Uani 1 1 d . . . . .
C15 C 0.3200(3) 0.0872(3) 1.0699(2) 0.0289(8) Uani 1 1 d . . . . .
C20 C 0.5991(3) 0.1257(3) 1.0222(2) 0.0295(8) Uani 1 1 d . . . . .
H20 H 0.6469 0.1573 0.9735 0.035 Uiso 1 1 calc R U . . .
C21 C 0.1762(6) 0.5484(4) 0.7476(5) 0.079(2) Uani 1 1 d . . . . .
H21 H 0.1720 0.4843 0.7456 0.095 Uiso 1 1 calc R U . . .
C22 C 0.0817(6) 0.6376(5) 0.7372(6) 0.101(3) Uani 1 1 d . . . . .
H22 H 0.0145 0.6354 0.7267 0.121 Uiso 1 1 calc R U . . .
C23 C 0.0884(7) 0.7292(5) 0.7424(5) 0.098(3) Uani 1 1 d . . . . .
H23 H 0.0239 0.7909 0.7383 0.118 Uiso 1 1 calc R U . . .
C24 C 0.1879(6) 0.7312(4) 0.7535(4) 0.0772(19) Uani 1 1 d . . . . .
H24 H 0.1937 0.7947 0.7555 0.093 Uiso 1 1 calc R U . . .
C25 C 0.2810(5) 0.6394(3) 0.7620(3) 0.0531(13) Uani 1 1 d . . . . .
C26 C 0.3915(5) 0.6345(4) 0.7717(3) 0.0497(12) Uani 1 1 d . . . . .
C27 C 0.4181(6) 0.7204(4) 0.7693(3) 0.0618(16) Uani 1 1 d . . . . .
H27 H 0.3617 0.7874 0.7634 0.074 Uiso 1 1 calc R U . . .
C28 C 0.5265(6) 0.7080(4) 0.7757(4) 0.0699(17) Uani 1 1 d . . . . .
H28 H 0.5454 0.7664 0.7746 0.084 Uiso 1 1 calc R U . . .
C29 C 0.6071(5) 0.6113(4) 0.7835(4) 0.0651(16) Uani 1 1 d . . . . .
H29 H 0.6827 0.6016 0.7873 0.078 Uiso 1 1 calc R U . . .
C30 C 0.5764(5) 0.5274(4) 0.7858(3) 0.0511(12) Uani 1 1 d . . . . .
H30 H 0.6321 0.4600 0.7913 0.061 Uiso 1 1 calc R U . . .

loop_
_atom_site_aniso_label
_atom_site_aniso_U_11
_atom_site_aniso_U_22
_atom_site_aniso_U_33
_atom_site_aniso_U_23
_atom_site_aniso_U_13
_atom_site_aniso_U_12
Pd1 0.02296(14) 0.02483(14) 0.01932(13) -0.00002(10) -0.00775(11) -0.01056(11)
C1 0.031(2) 0.035(2) 0.033(2) -0.0017(17) -0.0144(17) -0.0122(17)
N1 0.0235(15) 0.0255(16) 0.0280(16) 0.0003(12) -0.0118(13) -0.0105(13)
F1 0.0595(17) 0.0563(16) 0.0364(14) 0.0058(12) -0.0207(12) -0.0290(14)
P1 0.0286(5) 0.0374(6) 0.0311(5) -0.0057(4) -0.0098(4) -0.0142(4)
Se1 0.0316(2) 0.0312(2) 0.02189(18) -0.00073(14) -0.00805(15) -0.01720(16)
Pd2 0.02468(14) 0.02747(15) 0.01898(13) -0.00167(10) -0.00619(11) -0.01218(11)
C2 0.025(2) 0.041(2) 0.049(3) -0.0075(19) -0.0156(18) -0.0120(18)
N2 0.0176(14) 0.0295(16) 0.0225(15) -0.0027(12) -0.0056(12) -0.0089(12)
F2 0.0332(12) 0.0535(15) 0.0287(12) -0.0090(11) -0.0033(10) -0.0204(11)
P2 0.0256(5) 0.0328(5) 0.0292(5) -0.0085(4) -0.0074(4) -0.0113(4)
Se2 0.02593(19) 0.0315(2) 0.02360(18) -0.00425(15) -0.00850(15) -0.00846(15)
Pd3 0.04310(18) 0.02552(15) 0.02666(15) -0.00054(12) -0.01292(13) -0.01148(13)
C3 0.0205(19) 0.043(2) 0.047(3) -0.011(2) -0.0030(18) -0.0120(18)
N3 0.0306(17) 0.0346(18) 0.0250(16) -0.0067(13) -0.0072(13) -0.0153(14)
F3 0.0473(15) 0.0482(15) 0.0502(15) -0.0103(12) -0.0158(12) -0.0245(12)
F5 0.0549(16) 0.0520(15) 0.0406(14) -0.0069(12) -0.0202(12) -0.0290(13)
C5 0.0227(18) 0.0245(18) 0.0252(18) -0.0031(14) -0.0079(14) -0.0101(14)
N5 0.068(3) 0.034(2) 0.056(3) -0.0058(18) -0.035(2) -0.0057(19)
F4 0.0305(12) 0.0510(15) 0.0311(12) -0.0107(11) -0.0045(10) -0.0096(11)
C4 0.027(2) 0.039(2) 0.029(2) -0.0085(17) -0.0017(16) -0.0097(17)
N4 0.0301(16) 0.0252(16) 0.0209(15) -0.0032(12) -0.0065(12) -0.0124(13)
F9 0.0400(14) 0.0542(16) 0.0655(18) -0.0299(14) -0.0149(13) -0.0165(12)
C9 0.028(2) 0.049(2) 0.034(2) -0.0088(18) -0.0096(17) -0.0184(19)
F8 0.068(2) 0.091(2) 0.0505(17) 0.0253(16) -0.0313(15) -0.0522(18)
C8 0.035(2) 0.052(3) 0.030(2) -0.0129(19) -0.0088(17) -0.020(2)
F7 0.0382(14) 0.0771(19) 0.0383(14) 0.0120(13) -0.0118(12) -0.0300(14)
C7 0.028(2) 0.041(2) 0.0259(19) -0.0106(16) -0.0018(16) -0.0152(17)
F6 0.0322(14) 0.0541(17) 0.0695(19) -0.0150(14) -0.0193(13) -0.0029(12)
C6 0.0209(17) 0.0251(18) 0.0266(18) -0.0026(14) -0.0078(15) -0.0072(14)
N6 0.068(3) 0.0284(19) 0.0311(19) -0.0033(15) -0.0074(18) -0.0218(18)
F10 0.0339(14) 0.0612(17) 0.0632(18) -0.0352(15) -0.0212(13) 0.0066(12)
C10 0.0231(19) 0.046(2) 0.029(2) -0.0070(17) -0.0082(16) -0.0142(17)
F11 0.0684(19) 0.0387(15) 0.089(2) -0.0194(14) -0.0527(17) -0.0094(13)
C11 0.030(2) 0.052(3) 0.036(2) -0.0043(19) -0.0052(18) -0.023(2)
F12 0.0257(12) 0.0612(17) 0.0549(16) -0.0211(13) -0.0043(11) -0.0111(12)
C12 0.038(3) 0.073(3) 0.055(3) -0.013(3) -0.007(2) -0.032(3)
C13 0.043(3) 0.072(3) 0.047(3) -0.011(3) 0.007(2) -0.038(3)
C14 0.049(3) 0.048(3) 0.028(2) -0.0042(19) 0.0033(19) -0.029(2)
C19 0.038(2) 0.037(2) 0.033(2) -0.0041(17) -0.0164(18) -0.0126(18)
C18 0.054(3) 0.031(2) 0.026(2) -0.0030(16) -0.0198(19) -0.0132(19)
C17 0.043(2) 0.029(2) 0.0181(18) -0.0056(15) -0.0089(16) -0.0081(17)
C16 0.037(2) 0.0223(18) 0.0235(18) -0.0064(14) -0.0029(16) -0.0133(16)
C15 0.035(2) 0.030(2) 0.0232(18) -0.0065(15) -0.0030(16) -0.0143(17)
C20 0.033(2) 0.034(2) 0.0237(19) -0.0033(15) -0.0094(16) -0.0133(17)
C21 0.082(4) 0.042(3) 0.126(6) -0.023(3) -0.069(4) 0.006(3)
C22 0.097(5) 0.051(4) 0.169(8) -0.018(4) -0.095(6) 0.011(3)
C23 0.110(6) 0.043(4) 0.134(7) -0.025(4) -0.077(5) 0.029(4)
C24 0.109(5) 0.029(3) 0.088(5) -0.012(3) -0.050(4) 0.006(3)
C25 0.085(4) 0.027(2) 0.042(3) -0.0048(19) -0.025(3) -0.007(2)
C26 0.075(4) 0.037(3) 0.033(2) -0.0013(19) -0.009(2) -0.023(2)
C27 0.092(4) 0.029(2) 0.051(3) -0.008(2) 0.004(3) -0.025(3)
C28 0.085(4) 0.050(3) 0.074(4) -0.016(3) 0.011(3) -0.044(3)
C29 0.074(4) 0.058(3) 0.076(4) -0.020(3) 0.001(3) -0.045(3)
C30 0.057(3) 0.049(3) 0.057(3) -0.010(2) -0.002(2) -0.037(2)

loop_
_atom_type_symbol
_atom_type_description
_atom_type_scat_dispersion_real
_atom_type_scat_dispersion_imag
_atom_type_scat_source
C C 0.0033 0.0016 'International Tables Vol C Tables 4.2.6.8 and 6.1.1.4'
H H 0.0000 0.0000 'International Tables Vol C Tables 4.2.6.8 and 6.1.1.4'
F F 0.0171 0.0103 'International Tables Vol C Tables 4.2.6.8 and 6.1.1.4'
N N 0.0061 0.0033 'International Tables Vol C Tables 4.2.6.8 and 6.1.1.4'
P P 0.1023 0.0942 'International Tables Vol C Tables 4.2.6.8 and 6.1.1.4'
Pd Pd -0.9988 1.0072 'International Tables Vol C Tables 4.2.6.8 and 6.1.1.4'
Se Se -0.0929 2.2259 'International Tables Vol C Tables 4.2.6.8 and 6.1.1.4'
O O 0.0106 0.0060 'International Tables Vol C Tables 4.2.6.8 and 6.1.1.4'

loop_
_geom_angle_atom_site_label_1
_geom_angle_atom_site_label_2
_geom_angle_atom_site_label_3
_geom_angle
_geom_angle_site_symmetry_1
_geom_angle_site_symmetry_3
_geom_angle_publ_flag
N2 Pd1 N1 79.96(11) . . ?
N2 Pd1 Se2 101.45(8) . . ?
N1 Pd1 Se2 176.95(8) . . ?
N2 Pd1 Se1 178.18(8) . . ?
N1 Pd1 Se1 101.83(8) . . ?
Se2 Pd1 Se1 76.743(16) . . ?
N2 Pd1 Pd3 131.10(8) . . ?
N1 Pd1 Pd3 129.45(8) . . ?
Se2 Pd1 Pd3 47.652(12) . . ?
Se1 Pd1 Pd3 47.443(13) . . ?
N1 C1 C2 122.6(4) . . ?
N1 C1 H1 118.7 . . ?
C2 C1 H1 118.7 . . ?
C1 N1 C5 119.4(3) . . ?
C1 N1 Pd1 126.6(3) . . ?
C5 N1 Pd1 113.7(2) . . ?
F6 P1 F3 90.01(15) . . ?
F6 P1 F2 89.68(15) . . ?
F3 P1 F2 89.90(13) . . ?
F6 P1 F5 90.10(15) . . ?
F3 P1 F5 179.85(18) . . ?
F2 P1 F5 90.21(13) . . ?
F6 P1 F4 179.47(15) . . ?
F3 P1 F4 89.72(14) . . ?
F2 P1 F4 89.86(13) . . ?
F5 P1 F4 90.18(14) . . ?
F6 P1 F1 90.31(15) . . ?
F3 P1 F1 90.29(14) . . ?
F2 P1 F1 179.82(15) . . ?
F5 P1 F1 89.61(14) . . ?
F4 P1 F1 90.15(14) . . ?
Pd3 Se1 Pd1 85.044(16) . . ?
Pd3 Se1 Pd2 84.797(18) . . ?
Pd1 Se1 Pd2 86.828(16) . . ?
N4 Pd2 N3 79.60(12) . . ?
N4 Pd2 Se2 177.70(8) . . ?
N3 Pd2 Se2 102.05(9) . . ?
N4 Pd2 Se1 101.58(8) . . ?
N3 Pd2 Se1 178.77(9) . . ?
Se2 Pd2 Se1 76.761(16) . . ?
N4 Pd2 Pd3 129.93(8) . . ?
N3 Pd2 Pd3 131.35(9) . . ?
Se2 Pd2 Pd3 47.771(12) . . ?
Se1 Pd2 Pd3 47.556(13) . . ?
C3 C2 C1 118.1(4) . . ?
C3 C2 H2 120.9 . . ?
C1 C2 H2 120.9 . . ?
C10 N2 C6 119.6(3) . . ?
C10 N2 Pd1 126.8(3) . . ?
C6 N2 Pd1 113.6(2) . . ?
F7 P2 F9 90.63(16) . . ?
F7 P2 F12 89.92(15) . . ?
F9 P2 F12 91.38(14) . . ?
F7 P2 F8 179.0(2) . . ?
F9 P2 F8 89.99(16) . . ?
F12 P2 F8 90.86(16) . . ?
F7 P2 F11 90.00(16) . . ?
F9 P2 F11 179.20(16) . . ?
F12 P2 F11 89.11(15) . . ?
F8 P2 F11 89.38(17) . . ?
F7 P2 F10 90.27(15) . . ?
F9 P2 F10 89.49(14) . . ?
F12 P2 F10 179.11(15) . . ?
F8 P2 F10 88.94(17) . . ?
F11 P2 F10 90.02(15) . . ?
Pd2 Se2 Pd1 86.946(17) . . ?
Pd2 Se2 Pd3 84.694(16) . . ?
Pd1 Se2 Pd3 84.885(17) . . ?
N5 Pd3 N6 79.27(16) . . ?
N5 Pd3 Se1 178.03(13) . . ?
N6 Pd3 Se1 101.82(11) . . ?
N5 Pd3 Se2 102.27(12) . . ?
N6 Pd3 Se2 178.46(11) . . ?
Se1 Pd3 Se2 76.657(17) . . ?
N5 Pd3 Pd2 130.43(13) . . ?
N6 Pd3 Pd2 131.50(10) . . ?
Se1 Pd3 Pd2 47.647(12) . . ?
Se2 Pd3 Pd2 47.536(12) . . ?
N5 Pd3 Pd1 132.82(11) . . ?
N6 Pd3 Pd1 131.28(11) . . ?
Se1 Pd3 Pd1 47.513(12) . . ?
Se2 Pd3 Pd1 47.463(13) . . ?
Pd2 Pd3 Pd1 61.242(11) . . ?
C2 C3 C4 120.2(4) . . ?
C2 C3 H3 119.9 . . ?
C4 C3 H3 119.9 . . ?
C15 N3 C11 119.0(3) . . ?
C15 N3 Pd2 114.4(2) . . ?
C11 N3 Pd2 126.6(3) . . ?
N1 C5 C4 120.8(3) . . ?
N1 C5 C6 116.1(3) . . ?
C4 C5 C6 123.2(3) . . ?
C21 N5 C25 120.3(5) . . ?
C21 N5 Pd3 125.4(3) . . ?
C25 N5 Pd3 114.2(3) . . ?
C3 C4 C5 118.9(4) . . ?
C3 C4 H4 120.6 . . ?
C5 C4 H4 120.6 . . ?
C20 N4 C16 119.7(3) . . ?
C20 N4 Pd2 126.3(2) . . ?
C16 N4 Pd2 114.0(2) . . ?
C10 C9 C8 118.3(4) . . ?
C10 C9 H9 120.9 . . ?
C8 C9 H9 120.9 . . ?
C7 C8 C9 119.1(4) . . ?
C7 C8 H8 120.5 . . ?
C9 C8 H8 120.5 . . ?
C8 C7 C6 119.7(4) . . ?
C8 C7 H7 120.2 . . ?
C6 C7 H7 120.2 . . ?
N2 C6 C7 120.4(3) . . ?
N2 C6 C5 116.2(3) . . ?
C7 C6 C5 123.3(3) . . ?
C30 N6 C26 119.8(4) . . ?
C30 N6 Pd3 125.9(3) . . ?
C26 N6 Pd3 114.2(3) . . ?
N2 C10 C9 122.9(4) . . ?
N2 C10 H10 118.5 . . ?
C9 C10 H10 118.5 . . ?
N3 C11 C12 122.5(4) . . ?
N3 C11 H11 118.8 . . ?
C12 C11 H11 118.8 . . ?
C11 C12 C13 118.6(4) . . ?
C11 C12 H12 120.7 . . ?
C13 C12 H12 120.7 . . ?
C12 C13 C14 119.7(4) . . ?
C12 C13 H13 120.1 . . ?
C14 C13 H13 120.1 . . ?
C15 C14 C13 119.0(4) . . ?
C15 C14 H14 120.5 . . ?
C13 C14 H14 120.5 . . ?
C18 C19 C20 118.6(4) . . ?
C18 C19 H19 120.7 . . ?
C20 C19 H19 120.7 . . ?
C19 C18 C17 119.8(4) . . ?
C19 C18 H18 120.1 . . ?
C17 C18 H18 120.1 . . ?
C18 C17 C16 118.8(4) . . ?
C18 C17 H17 120.6 . . ?
C16 C17 H17 120.6 . . ?
N4 C16 C17 120.8(4) . . ?
N4 C16 C15 116.5(3) . . ?
C17 C16 C15 122.6(3) . . ?
N3 C15 C14 121.3(4) . . ?
N3 C15 C16 115.4(3) . . ?
C14 C15 C16 123.4(4) . . ?
N4 C20 C19 122.2(4) . . ?
N4 C20 H20 118.9 . . ?
C19 C20 H20 118.9 . . ?
N5 C21 C22 122.4(6) . . ?
N5 C21 H21 118.8 . . ?
C22 C21 H21 118.8 . . ?
C23 C22 C21 117.9(6) . . ?
C23 C22 H22 121.1 . . ?
C21 C22 H22 121.1 . . ?
C24 C23 C22 120.0(5) . . ?
C24 C23 H23 120.0 . . ?
C22 C23 H23 120.0 . . ?
C23 C24 C25 119.5(6) . . ?
C23 C24 H24 120.2 . . ?
C25 C24 H24 120.2 . . ?
N5 C25 C24 119.9(6) . . ?
N5 C25 C26 116.7(4) . . ?
C24 C25 C26 123.5(5) . . ?
N6 C26 C27 120.5(5) . . ?
N6 C26 C25 115.5(4) . . ?
C27 C26 C25 124.0(5) . . ?
C28 C27 C26 119.6(5) . . ?
C28 C27 H27 120.2 . . ?
C26 C27 H27 120.2 . . ?
C29 C28 C27 119.6(5) . . ?
C29 C28 H28 120.2 . . ?
C27 C28 H28 120.2 . . ?
C28 C29 C30 118.8(6) . . ?
C28 C29 H29 120.6 . . ?
C30 C29 H29 120.6 . . ?
N6 C30 C29 121.7(5) . . ?
N6 C30 H30 119.1 . . ?
C29 C30 H30 119.1 . . ?

loop_
_geom_bond_atom_site_label_1
_geom_bond_atom_site_label_2
_geom_bond_distance
_geom_bond_site_symmetry_2
_geom_bond_publ_flag
Pd1 N2 2.067(3) . ?
Pd1 N1 2.069(3) . ?
Pd1 Se2 2.3942(5) . ?
Pd1 Se1 2.3955(5) . ?
Pd1 Pd3 3.2363(5) . ?
C1 N1 1.334(5) . ?
C1 C2 1.379(6) . ?
C1 H1 0.9500 . ?
N1 C5 1.346(5) . ?
F1 P1 1.606(3) . ?
P1 F6 1.596(3) . ?
P1 F3 1.596(3) . ?
P1 F2 1.596(2) . ?
P1 F5 1.599(2) . ?
P1 F4 1.602(2) . ?
Se1 Pd3 2.3928(5) . ?
Se1 Pd2 2.3963(5) . ?
Pd2 N4 2.065(3) . ?
Pd2 N3 2.074(3) . ?
Pd2 Se2 2.3924(5) . ?
Pd2 Pd3 3.2292(5) . ?
C2 C3 1.370(6) . ?
C2 H2 0.9500 . ?
N2 C10 1.327(4) . ?
N2 C6 1.351(4) . ?
P2 F7 1.578(3) . ?
P2 F9 1.586(2) . ?
P2 F12 1.589(3) . ?
P2 F8 1.595(3) . ?
P2 F11 1.596(3) . ?
P2 F10 1.597(3) . ?
Se2 Pd3 2.4014(5) . ?
Pd3 N5 2.062(4) . ?
Pd3 N6 2.080(4) . ?
C3 C4 1.378(5) . ?
C3 H3 0.9500 . ?
N3 C15 1.349(5) . ?
N3 C11 1.348(5) . ?
C5 C4 1.390(5) . ?
C5 C6 1.468(5) . ?
N5 C21 1.319(7) . ?
N5 C25 1.345(6) . ?
C4 H4 0.9500 . ?
N4 C20 1.336(5) . ?
N4 C16 1.352(5) . ?
C9 C10 1.379(5) . ?
C9 C8 1.385(6) . ?
C9 H9 0.9500 . ?
C8 C7 1.383(5) . ?
C8 H8 0.9500 . ?
C7 C6 1.389(5) . ?
C7 H7 0.9500 . ?
N6 C30 1.332(6) . ?
N6 C26 1.348(6) . ?
C10 H10 0.9500 . ?
C11 C12 1.370(6) . ?
C11 H11 0.9500 . ?
C12 C13 1.378(7) . ?
C12 H12 0.9500 . ?
C13 C14 1.384(7) . ?
C13 H13 0.9500 . ?
C14 C15 1.382(5) . ?
C14 H14 0.9500 . ?
C19 C18 1.377(6) . ?
C19 C20 1.381(5) . ?
C19 H19 0.9500 . ?
C18 C17 1.385(6) . ?
C18 H18 0.9500 . ?
C17 C16 1.393(5) . ?
C17 H17 0.9500 . ?
C16 C15 1.468(5) . ?
C20 H20 0.9500 . ?
C21 C22 1.390(8) . ?
C21 H21 0.9500 . ?
C22 C23 1.375(9) . ?
C22 H22 0.9500 . ?
C23 C24 1.367(9) . ?
C23 H23 0.9500 . ?
C24 C25 1.397(7) . ?
C24 H24 0.9500 . ?
C25 C26 1.457(8) . ?
C26 C27 1.385(7) . ?
C27 C28 1.373(8) . ?
C27 H27 0.9500 . ?
C28 C29 1.366(8) . ?
C28 H28 0.9500 . ?
C29 C30 1.387(6) . ?
C29 H29 0.9500 . ?
C30 H30 0.9500 . ?

loop_
_platon_squeeze_void_nr
_platon_squeeze_void_average_x
_platon_squeeze_void_average_y
_platon_squeeze_void_average_z
_platon_squeeze_void_volume
_platon_squeeze_void_count_electrons
_platon_squeeze_void_content
1 -0.080 0.500 0.776 997 393 ' '
